data_4514325
loop_
_publ_author_name
'Mixdorf, Jason C.'
'Sorlin, Alexandre M.'
'Zhang, Qi'
'Nguyen, Hien M.'

_publ_section_title
;
 Asymmetric Synthesis of Allylic Fluorides via Fluorination of Racemic
 Allylic Trichloroacetimidates Catalyzed by a Chiral Diene-Iridium Complex
;
_journal_issue 2
_journal_name_full 'ACS Catalysis'
_journal_page_first 790
_journal_paper_doi 10.1021/acscatal.7b03786
_journal_volume 8
_journal_year 2017
_chemical_absolute_configuration ad
_chemical_formula_moiety 'C40 H32 Cl2 F4 Ir2'
_chemical_formula_sum 'C40 H32 Cl2 F4 Ir2'
_chemical_formula_weight 1043.95
_space_group_crystal_system orthorhombic
_space_group_IT_number 18
_space_group_name_Hall 'P 2 2ab'
_space_group_name_H-M_alt 'P 21 21 2'
_symmetry_space_group_name_Hall 'P 2 2ab'
_symmetry_space_group_name_H-M 'P 21 21 2'
_atom_sites_solution_hydrogens geom
_audit_creation_method SHELXL-2014/7
_cell_angle_alpha 90
_cell_angle_beta 90
_cell_angle_gamma 90
_cell_formula_units_Z 4
_cell_length_a 20.627(2)
_cell_length_b 10.6003(11)
_cell_length_c 14.9178(15)
_cell_measurement_reflns_used 11244
_cell_measurement_temperature 190(2)
_cell_measurement_theta_max 25.3
_cell_measurement_theta_min 1.0
_cell_volume 3261.8(6)
_computing_cell_refinement 'HKL Scalepack (Otwinowski & Minoe, 2000)'
_computing_data_collection 'Collect (Nonius BV, 1997-2000)'
_computing_data_reduction 'HKL Denzo, Scalepack (Otwinowski & Minoe, 2000)'
_computing_molecular_graphics 'APEX II (Bruker AXS, 2012)'
_computing_publication_material 'APEX II (Bruker AXS, 2012)'
_computing_structure_refinement 'SHELXL-2014/7 (Sheldrick, 2014)'
_computing_structure_solution 'Shelxtl v5.2'
_diffrn_ambient_temperature 190(2)
_diffrn_detector_area_resol_mean 9
_diffrn_measured_fraction_theta_full 0.998
_diffrn_measured_fraction_theta_max 0.997
_diffrn_measurement_device_type 'Nonius Kappa CCD'
_diffrn_measurement_method 'CCD phi and omega scans'
_diffrn_radiation_type MoK\a
_diffrn_radiation_wavelength 0.71073
_diffrn_reflns_av_R_equivalents 0.0603
_diffrn_reflns_av_unetI/netI 0.0436
_diffrn_reflns_Laue_measured_fraction_full 0.998
_diffrn_reflns_Laue_measured_fraction_max 0.997
_diffrn_reflns_limit_h_max 24
_diffrn_reflns_limit_h_min -24
_diffrn_reflns_limit_k_max 12
_diffrn_reflns_limit_k_min -12
_diffrn_reflns_limit_l_max 17
_diffrn_reflns_limit_l_min -17
_diffrn_reflns_number 50493
_diffrn_reflns_point_group_measured_fraction_full 0.999
_diffrn_reflns_point_group_measured_fraction_max 0.998
_diffrn_reflns_theta_full 25.242
_diffrn_reflns_theta_max 25.353
_diffrn_reflns_theta_min 2.731
_diffrn_source 'fine-focus sealed tube'
_exptl_absorpt_coefficient_mu 8.369
_exptl_absorpt_correction_T_max 0.7979
_exptl_absorpt_correction_T_min 0.5500
_exptl_absorpt_correction_type multi-scan
_exptl_absorpt_process_details 'HKL Scalepack (Otwinowski & Minoe, 2000)'
_exptl_crystal_colour orange
_exptl_crystal_density_diffrn 2.126
_exptl_crystal_description plate
_exptl_crystal_F_000 1984
_exptl_crystal_size_max 0.220
_exptl_crystal_size_mid 0.120
_exptl_crystal_size_min 0.015
_refine_diff_density_max 1.111
_refine_diff_density_min -1.130
_refine_diff_density_rms 0.158
_refine_ls_abs_structure_details
;
 Flack x determined using 2131 quotients [(I+)-(I-)]/[(I+)+(I-)]
 (Parsons, Flack and Wagner, Acta Cryst. B69 (2013) 249-259).
;
_refine_ls_abs_structure_Flack -0.007(5)
_refine_ls_extinction_coef 0.00180(14)
_refine_ls_extinction_expression Fc^*^=kFc[1+0.001xFc^2^\l^3^/sin(2\q)]^-1/4^
_refine_ls_extinction_method 'SHELXL-2014/7 (Sheldrick 2014'
_refine_ls_goodness_of_fit_ref 1.060
_refine_ls_hydrogen_treatment constr
_refine_ls_matrix_type full
_refine_ls_number_parameters 434
_refine_ls_number_reflns 5975
_refine_ls_number_restraints 0
_refine_ls_restrained_S_all 1.060
_refine_ls_R_factor_all 0.0411
_refine_ls_R_factor_gt 0.0309
_refine_ls_shift/su_max 0.001
_refine_ls_shift/su_mean 0.000
_refine_ls_structure_factor_coef Fsqd
_refine_ls_weighting_details 'w=1/[\s^2^(Fo^2^)+(0.0391P)^2^] where P=(Fo^2^+2Fc^2^)/3'
_refine_ls_weighting_scheme calc
_refine_ls_wR_factor_gt 0.0652
_refine_ls_wR_factor_ref 0.0690
_reflns_Friedel_coverage 0.776
_reflns_Friedel_fraction_full 1.000
_reflns_Friedel_fraction_max 0.998
_reflns_number_gt 5236
_reflns_number_total 5975
_reflns_threshold_expression 'I > 2\s(I)'
_cod_data_source_file cs7b03786_si_006.cif
_cod_data_source_block ngu152_a
_cod_depositor_comments 'Adding full bibliography for 4514324--4514328.cif.'
_cod_database_code 4514325
_shelx_shelxl_version_number 2014/7
_shelx_space_group_comment
;
The symmetry employed for this shelxl refinement is uniquely defined
by the following loop, which should always be used as a source of
symmetry information in preference to the above space-group names.
They are only intended as comments.
;
_shelx_estimated_absorpt_t_min 0.260
_shelx_estimated_absorpt_t_max 0.885

loop_
_space_group_symop_operation_xyz
'x, y, z'
'-x, -y, z'
'-x+1/2, y+1/2, -z'
'x+1/2, -y+1/2, -z'

loop_
_atom_site_label
_atom_site_type_symbol
_atom_site_fract_x
_atom_site_fract_y
_atom_site_fract_z
_atom_site_U_iso_or_equiv
_atom_site_adp_type
_atom_site_occupancy
_atom_site_site_symmetry_order
_atom_site_calc_flag
_atom_site_refinement_flags_posn
_atom_site_refinement_flags_adp
Ir1 Ir 0.46394(2) 0.11794(3) 0.34650(3) 0.02289(13) Uani 1 1 d . .
Cl1 Cl 0.56495(13) 0.0762(2) 0.41991(19) 0.0282(6) Uani 1 1 d . .
C1 C 0.3859(5) 0.3105(10) 0.2634(8) 0.034(3) Uani 1 1 d . .
H1 H 0.3474 0.3543 0.2370 0.041 Uiso 1 1 calc R U
C2 C 0.3699(5) 0.1815(10) 0.3042(8) 0.028(2) Uani 1 1 d . .
C3 C 0.3934(5) 0.0875(10) 0.2478(7) 0.028(3) Uani 1 1 d . .
H3 H 0.3704 0.0044 0.2478 0.034 Uiso 1 1 calc R U
C4 C 0.4147(5) 0.1415(9) 0.1578(8) 0.031(2) Uani 1 1 d . .
H4A H 0.3782 0.1492 0.1151 0.038 Uiso 1 1 calc R U
H4B H 0.4502 0.0920 0.1303 0.038 Uiso 1 1 calc R U
C5 C 0.4380(5) 0.2707(10) 0.1921(8) 0.030(3) Uani 1 1 d . .
H5 H 0.4440 0.3343 0.1434 0.036 Uiso 1 1 calc R U
C6 C 0.4977(5) 0.2550(9) 0.2519(7) 0.030(3) Uani 1 1 d . .
C7 C 0.4846(4) 0.3117(8) 0.3359(8) 0.027(2) Uani 1 1 d . .
H7 H 0.5218 0.3464 0.3712 0.032 Uiso 1 1 calc R U
C8 C 0.4234(5) 0.3903(9) 0.3284(9) 0.036(3) Uani 1 1 d . .
H8A H 0.4009 0.3982 0.3867 0.043 Uiso 1 1 calc R U
H8B H 0.4324 0.4754 0.3039 0.043 Uiso 1 1 calc R U
C9 C 0.3158(5) 0.1615(10) 0.3694(7) 0.030(3) Uani 1 1 d . .
C10 C 0.2780(6) 0.0553(11) 0.3656(12) 0.065(5) Uani 1 1 d . .
H10 H 0.2868 -0.0060 0.3207 0.078 Uiso 1 1 calc R U
C11 C 0.2278(7) 0.0339(12) 0.4241(13) 0.073(5) Uani 1 1 d . .
H11 H 0.2036 -0.0422 0.4211 0.087 Uiso 1 1 calc R U
C12 C 0.2134(6) 0.1218(12) 0.4853(9) 0.044(3) Uani 1 1 d . .
F12 F 0.1633(4) 0.1016(8) 0.5435(6) 0.075(3) Uani 1 1 d . .
C13 C 0.2447(9) 0.2312(18) 0.4874(13) 0.099(7) Uani 1 1 d . .
H13 H 0.2326 0.2948 0.5290 0.118 Uiso 1 1 calc R U
C14 C 0.2961(8) 0.2515(16) 0.4271(11) 0.078(6) Uani 1 1 d . .
H14 H 0.3176 0.3308 0.4271 0.093 Uiso 1 1 calc R U
C15 C 0.5630(5) 0.2411(10) 0.2126(8) 0.032(3) Uani 1 1 d . .
C16 C 0.6182(5) 0.2710(9) 0.2614(8) 0.029(3) Uani 1 1 d . .
H16 H 0.6137 0.2986 0.3217 0.035 Uiso 1 1 calc R U
C17 C 0.6797(5) 0.2618(11) 0.2246(8) 0.036(3) Uani 1 1 d . .
H17 H 0.7171 0.2802 0.2595 0.043 Uiso 1 1 calc R U
C18 C 0.6854(5) 0.2253(11) 0.1365(8) 0.035(3) Uani 1 1 d . .
F18 F 0.7459(3) 0.2189(7) 0.0994(5) 0.0500(19) Uani 1 1 d . .
C19 C 0.6335(6) 0.1936(10) 0.0848(8) 0.037(3) Uani 1 1 d . .
H19 H 0.6391 0.1661 0.0247 0.044 Uiso 1 1 calc R U
C20 C 0.5721(5) 0.2025(10) 0.1225(7) 0.032(3) Uani 1 1 d . .
H20 H 0.5353 0.1823 0.0870 0.039 Uiso 1 1 calc R U
Ir2 Ir 0.06799(2) 0.45251(3) 0.15601(3) 0.02511(13) Uani 1 1 d . .
Cl2 Cl 0.02637(12) 0.6378(2) 0.0847(2) 0.0323(6) Uani 1 1 d . .
C21 C 0.1834(5) 0.3493(11) 0.2425(8) 0.035(3) Uani 1 1 d . .
H21 H 0.2145 0.2878 0.2697 0.042 Uiso 1 1 calc R U
C22 C 0.1231(5) 0.2878(10) 0.1973(7) 0.027(2) Uani 1 1 d . .
C23 C 0.0684(5) 0.3074(10) 0.2526(7) 0.027(2) Uani 1 1 d . .
H23 H 0.0327 0.2436 0.2514 0.032 Uiso 1 1 calc R U
C24 C 0.0897(5) 0.3617(9) 0.3433(8) 0.034(2) Uani 1 1 d . .
H24A H 0.1017 0.2947 0.3865 0.041 Uiso 1 1 calc R U
H24B H 0.0561 0.4169 0.3700 0.041 Uiso 1 1 calc R U
C25 C 0.1496(5) 0.4376(10) 0.3108(7) 0.030(2) Uani 1 1 d . .
H25 H 0.1788 0.4639 0.3609 0.036 Uiso 1 1 calc R U
C26 C 0.1295(5) 0.5470(10) 0.2511(7) 0.030(3) Uani 1 1 d . .
C27 C 0.1589(5) 0.5364(9) 0.1657(8) 0.029(2) Uani 1 1 d . .
H27 H 0.1672 0.6153 0.1308 0.035 Uiso 1 1 calc R U
C28 C 0.2136(5) 0.4393(10) 0.1736(8) 0.036(3) Uani 1 1 d . .
H28A H 0.2542 0.4778 0.1963 0.043 Uiso 1 1 calc R U
H28B H 0.2222 0.3966 0.1158 0.043 Uiso 1 1 calc R U
C29 C 0.1318(5) 0.1831(9) 0.1340(8) 0.029(3) Uani 1 1 d . .
C30 C 0.0803(5) 0.1141(11) 0.1014(8) 0.034(3) Uani 1 1 d . .
H30 H 0.0376 0.1356 0.1196 0.041 Uiso 1 1 calc R U
C31 C 0.0893(5) 0.0124(11) 0.0418(9) 0.038(3) Uani 1 1 d . .
H31 H 0.0534 -0.0332 0.0187 0.045 Uiso 1 1 calc R U
C32 C 0.1518(5) -0.0188(10) 0.0182(8) 0.034(3) Uani 1 1 d . .
F32 F 0.1609(3) -0.1205(6) -0.0371(5) 0.054(2) Uani 1 1 d . .
C33 C 0.2053(5) 0.0450(11) 0.0506(9) 0.038(3) Uani 1 1 d . .
H33 H 0.2481 0.0202 0.0347 0.046 Uiso 1 1 calc R U
C34 C 0.1945(5) 0.1453(10) 0.1064(9) 0.038(3) Uani 1 1 d . .
H34 H 0.2308 0.1917 0.1277 0.045 Uiso 1 1 calc R U
C35 C 0.1074(5) 0.6691(11) 0.2915(8) 0.034(3) Uani 1 1 d . .
C36 C 0.1156(6) 0.7811(12) 0.2461(9) 0.046(3) Uani 1 1 d . .
H36 H 0.1326 0.7799 0.1869 0.056 Uiso 1 1 calc R U
C37 C 0.0994(7) 0.8958(12) 0.2854(10) 0.054(4) Uani 1 1 d . .
H37 H 0.1046 0.9722 0.2528 0.065 Uiso 1 1 calc R U
C38 C 0.0760(6) 0.8980(12) 0.3709(10) 0.049(4) Uani 1 1 d . .
F38 F 0.0648(4) 1.0120(7) 0.4095(6) 0.067(2) Uani 1 1 d . .
C39 C 0.0667(6) 0.7907(12) 0.4188(10) 0.049(3) Uani 1 1 d . .
H39 H 0.0495 0.7933 0.4778 0.059 Uiso 1 1 calc R U
C40 C 0.0835(6) 0.6752(11) 0.3780(9) 0.042(3) Uani 1 1 d . .
H40 H 0.0781 0.5992 0.4109 0.050 Uiso 1 1 calc R U

loop_
_atom_site_aniso_label
_atom_site_aniso_U_11
_atom_site_aniso_U_22
_atom_site_aniso_U_33
_atom_site_aniso_U_23
_atom_site_aniso_U_13
_atom_site_aniso_U_12
Ir1 0.0252(2) 0.01916(19) 0.0243(2) 0.0002(2) 0.0002(2) 0.00073(15)
Cl1 0.0326(13) 0.0235(13) 0.0286(15) -0.0011(11) -0.0080(12) -0.0012(11)
C1 0.023(5) 0.037(7) 0.042(8) 0.016(6) -0.001(5) 0.011(5)
C2 0.022(5) 0.027(5) 0.036(7) 0.000(5) -0.004(5) -0.003(5)
C3 0.023(5) 0.032(6) 0.029(7) 0.012(5) 0.003(5) -0.006(4)
C4 0.030(5) 0.039(6) 0.025(6) -0.001(6) -0.008(5) 0.002(4)
C5 0.024(5) 0.030(6) 0.037(7) 0.010(5) 0.000(5) 0.007(5)
C6 0.036(6) 0.022(5) 0.031(7) 0.003(5) -0.014(5) -0.006(5)
C7 0.028(5) 0.021(5) 0.031(6) 0.003(5) 0.000(5) -0.007(4)
C8 0.037(6) 0.020(5) 0.050(8) -0.001(5) 0.006(6) 0.000(4)
C9 0.024(5) 0.032(6) 0.033(7) 0.000(5) -0.006(5) 0.006(4)
C10 0.058(8) 0.031(6) 0.106(14) -0.016(8) 0.048(9) -0.002(6)
C11 0.054(9) 0.036(8) 0.128(16) -0.008(9) 0.043(10) -0.016(7)
C12 0.043(7) 0.052(8) 0.037(8) 0.001(7) 0.010(6) -0.013(6)
F12 0.074(5) 0.079(6) 0.072(6) -0.012(5) 0.045(5) -0.019(5)
C13 0.091(12) 0.114(14) 0.091(15) -0.066(12) 0.063(11) -0.055(11)
C14 0.097(12) 0.073(11) 0.064(11) -0.034(9) 0.040(10) -0.058(10)
C15 0.030(6) 0.024(6) 0.041(7) 0.012(5) 0.001(6) 0.004(5)
C16 0.033(6) 0.022(6) 0.033(7) 0.001(5) 0.002(5) 0.000(5)
C17 0.036(7) 0.033(6) 0.040(8) 0.008(6) -0.013(6) 0.002(5)
C18 0.025(6) 0.040(6) 0.039(9) 0.008(6) 0.007(5) -0.002(5)
F18 0.032(3) 0.056(4) 0.062(5) 0.001(4) 0.016(4) -0.003(3)
C19 0.045(7) 0.034(6) 0.031(7) 0.000(5) 0.010(6) -0.003(6)
C20 0.032(6) 0.041(6) 0.024(6) 0.004(5) 0.004(5) -0.003(5)
Ir2 0.0218(2) 0.0304(2) 0.0231(2) 0.0019(2) 0.0003(2) 0.00158(15)
Cl2 0.0260(13) 0.0382(15) 0.0327(16) 0.0096(12) -0.0021(12) 0.0025(12)
C21 0.034(6) 0.034(7) 0.038(8) -0.005(5) -0.013(5) 0.007(5)
C22 0.030(6) 0.031(6) 0.022(6) 0.001(5) -0.006(5) 0.004(5)
C23 0.028(5) 0.032(6) 0.020(6) 0.004(5) -0.004(5) 0.005(5)
C24 0.046(6) 0.032(6) 0.026(6) 0.011(6) -0.003(6) -0.005(4)
C25 0.033(6) 0.034(6) 0.024(6) -0.004(5) -0.007(5) 0.003(5)
C26 0.033(6) 0.025(6) 0.031(7) 0.006(5) -0.018(5) -0.004(5)
C27 0.029(5) 0.030(5) 0.029(7) -0.002(5) 0.009(5) -0.008(4)
C28 0.035(6) 0.039(6) 0.033(8) -0.002(6) -0.004(5) -0.007(5)
C29 0.028(5) 0.023(5) 0.037(8) 0.011(5) -0.001(5) 0.000(4)
C30 0.025(6) 0.045(7) 0.031(7) -0.001(6) 0.002(5) -0.004(5)
C31 0.032(6) 0.038(6) 0.043(8) -0.003(6) -0.001(6) -0.002(5)
C32 0.036(6) 0.031(6) 0.035(7) -0.010(5) 0.002(5) 0.008(5)
F32 0.042(4) 0.057(4) 0.064(5) -0.030(4) 0.003(4) 0.002(4)
C33 0.029(6) 0.036(7) 0.050(8) 0.003(6) 0.001(6) 0.002(5)
C34 0.034(6) 0.034(7) 0.045(8) 0.007(6) -0.002(6) 0.001(5)
C35 0.036(6) 0.030(6) 0.036(8) -0.004(5) -0.011(6) 0.003(5)
C36 0.058(8) 0.039(7) 0.042(8) 0.006(6) 0.000(6) -0.004(6)
C37 0.076(10) 0.031(7) 0.054(10) 0.009(7) -0.004(8) -0.007(7)
C38 0.039(7) 0.042(7) 0.066(11) -0.013(7) -0.020(7) 0.008(6)
F38 0.074(5) 0.037(4) 0.089(6) -0.026(4) -0.008(5) 0.012(4)
C39 0.050(8) 0.055(8) 0.044(8) -0.018(7) 0.001(7) -0.006(7)
C40 0.056(8) 0.031(6) 0.038(8) -0.002(5) 0.009(6) -0.012(6)

loop_
_atom_type_symbol
_atom_type_description
_atom_type_scat_dispersion_real
_atom_type_scat_dispersion_imag
_atom_type_scat_source
C C 0.0033 0.0016 'International Tables Vol C Tables 4.2.6.8 and 6.1.1.4'
H H 0.0000 0.0000 'International Tables Vol C Tables 4.2.6.8 and 6.1.1.4'
F F 0.0171 0.0103 'International Tables Vol C Tables 4.2.6.8 and 6.1.1.4'
Cl Cl 0.1484 0.1585 'International Tables Vol C Tables 4.2.6.8 and 6.1.1.4'
Ir Ir -1.4442 7.9887 'International Tables Vol C Tables 4.2.6.8 and 6.1.1.4'

loop_
_geom_angle_atom_site_label_1
_geom_angle_atom_site_label_2
_geom_angle_atom_site_label_3
_geom_angle
_geom_angle_site_symmetry_1
_geom_angle_site_symmetry_3
C3 Ir1 C7 103.8(4) . .
C3 Ir1 C6 82.4(4) . .
C7 Ir1 C6 39.0(4) . .
C3 Ir1 C2 38.3(4) . .
C7 Ir1 C2 81.7(4) . .
C6 Ir1 C2 83.6(4) . .
C3 Ir1 Cl1 153.8(3) . .
C7 Ir1 Cl1 92.2(3) . .
C6 Ir1 Cl1 98.2(3) . .
C2 Ir1 Cl1 167.9(3) . .
C3 Ir1 Cl1 90.9(3) . 2_655
C7 Ir1 Cl1 156.8(3) . 2_655
C6 Ir1 Cl1 163.8(3) . 2_655
C2 Ir1 Cl1 100.3(3) . 2_655
Cl1 Ir1 Cl1 81.34(11) . 2_655
Cl1 Ir1 C2-C3 173.1 . .
Cl1 Ir1 C6-C7 95.6 . .
C2-C3 Ir1 C6-C7 87.5 . .
Cl1 Ir1 C2-C3 96.0 2_655 .
Cl1 Ir1 C6-C7 175.8 2_655 .
C3 Ir1 Ir1 102.9(3) . 2_655
C7 Ir1 Ir1 137.3(3) . 2_655
C6 Ir1 Ir1 114.6(3) . 2_655
C2 Ir1 Ir1 137.0(3) . 2_655
Cl1 Ir1 Ir1 52.89(6) . 2_655
Cl1 Ir1 Ir1 52.52(6) 2_655 2_655
Ir1 Cl1 Ir1 74.59(7) . 2_655
C8 C1 C2 110.9(9) . .
C8 C1 C5 103.6(8) . .
C2 C1 C5 100.2(8) . .
C8 C1 H1 113.7 . .
C2 C1 H1 113.7 . .
C5 C1 H1 113.7 . .
C3 C2 C9 123.5(9) . .
C3 C2 C1 108.9(9) . .
C9 C2 C1 123.0(9) . .
C3 C2 Ir1 68.8(6) . .
C9 C2 Ir1 116.1(7) . .
C1 C2 Ir1 101.7(6) . .
C2 C3 C4 111.3(9) . .
C2 C3 Ir1 72.9(6) . .
C4 C3 Ir1 111.2(7) . .
C2 C3 H3 117.8 . .
C4 C3 H3 117.8 . .
Ir1 C3 H3 117.8 . .
C3 C4 C5 97.6(9) . .
C3 C4 H4A 112.3 . .
C5 C4 H4A 112.3 . .
C3 C4 H4B 112.3 . .
C5 C4 H4B 112.3 . .
H4A C4 H4B 109.8 . .
C6 C5 C4 110.4(8) . .
C6 C5 C1 100.8(9) . .
C4 C5 C1 104.5(9) . .
C6 C5 H5 113.4 . .
C4 C5 H5 113.4 . .
C1 C5 H5 113.4 . .
C7 C6 C15 124.6(9) . .
C7 C6 C5 108.4(9) . .
C15 C6 C5 121.0(9) . .
C7 C6 Ir1 69.1(6) . .
C15 C6 Ir1 119.4(7) . .
C5 C6 Ir1 101.3(7) . .
C6 C7 C8 109.0(9) . .
C6 C7 Ir1 72.0(6) . .
C8 C7 Ir1 111.9(6) . .
C6 C7 H7 118.4 . .
C8 C7 H7 118.4 . .
Ir1 C7 H7 118.4 . .
C1 C8 C7 99.7(8) . .
C1 C8 H8A 111.8 . .
C7 C8 H8A 111.8 . .
C1 C8 H8B 111.8 . .
C7 C8 H8B 111.8 . .
H8A C8 H8B 109.6 . .
C14 C9 C10 115.9(11) . .
C14 C9 C2 122.7(10) . .
C10 C9 C2 121.0(10) . .
C9 C10 C11 122.6(13) . .
C9 C10 H10 118.7 . .
C11 C10 H10 118.7 . .
C12 C11 C10 119.1(12) . .
C12 C11 H11 120.5 . .
C10 C11 H11 120.5 . .
C13 C12 C11 121.2(13) . .
C13 C12 F12 119.3(12) . .
C11 C12 F12 119.4(11) . .
C12 C13 C14 119.0(15) . .
C12 C13 H13 120.5 . .
C14 C13 H13 120.5 . .
C9 C14 C13 121.8(13) . .
C9 C14 H14 119.1 . .
C13 C14 H14 119.1 . .
C16 C15 C20 117.0(10) . .
C16 C15 C6 121.2(10) . .
C20 C15 C6 121.7(10) . .
C17 C16 C15 121.9(11) . .
C17 C16 H16 119.1 . .
C15 C16 H16 119.1 . .
C18 C17 C16 118.4(11) . .
C18 C17 H17 120.8 . .
C16 C17 H17 120.8 . .
C19 C18 F18 118.4(10) . .
C19 C18 C17 123.0(10) . .
F18 C18 C17 118.6(10) . .
C18 C19 C20 118.0(11) . .
C18 C19 H19 121.0 . .
C20 C19 H19 121.0 . .
C19 C20 C15 121.7(11) . .
C19 C20 H20 119.2 . .
C15 C20 H20 119.2 . .
C27 Ir2 C23 105.1(4) . .
C27 Ir2 C26 39.1(4) . .
C23 Ir2 C26 83.5(4) . .
C27 Ir2 C22 81.5(4) . .
C23 Ir2 C22 38.5(4) . .
C26 Ir2 C22 83.0(4) . .
C27 Ir2 Cl2 90.2(3) . .
C23 Ir2 Cl2 154.8(3) . .
C26 Ir2 Cl2 97.0(3) . .
C22 Ir2 Cl2 166.8(3) . .
Cl2 Ir2 C22-C23 174.3 . .
Cl2 Ir2 C26-C27 93.9 . .
C22-C23 Ir1 C26-C27 87.9 . .
Cl2 Ir2 C22-C23 97.5 2_565 .
Cl2 Ir2 C26-C27 174.7 2_565 .
C27 Ir2 Cl2 157.9(3) . 2_565
C23 Ir2 Cl2 90.9(3) . 2_565
C26 Ir2 Cl2 161.8(3) . 2_565
C22 Ir2 Cl2 103.2(3) . 2_565
Cl2 Ir2 Cl2 80.85(11) . 2_565
C27 Ir2 Ir2 134.7(3) . 2_565
C23 Ir2 Ir2 104.5(3) . 2_565
C26 Ir2 Ir2 113.4(3) . 2_565
C22 Ir2 Ir2 139.8(3) . 2_565
Cl2 Ir2 Ir2 52.05(6) . 2_565
Cl2 Ir2 Ir2 51.36(6) 2_565 2_565
Ir2 Cl2 Ir2 76.59(8) . 2_565
C28 C21 C25 104.3(9) . .
C28 C21 C22 107.2(9) . .
C25 C21 C22 100.3(8) . .
C28 C21 H21 114.5 . .
C25 C21 H21 114.5 . .
C22 C21 H21 114.5 . .
C23 C22 C29 125.8(9) . .
C23 C22 C21 108.9(9) . .
C29 C22 C21 119.8(9) . .
C23 C22 Ir2 68.3(6) . .
C29 C22 Ir2 119.3(7) . .
C21 C22 Ir2 101.8(7) . .
C22 C23 C24 110.0(9) . .
C22 C23 Ir2 73.2(6) . .
C24 C23 Ir2 109.3(7) . .
C22 C23 H23 118.6 . .
C24 C23 H23 118.6 . .
Ir2 C23 H23 118.6 . .
C23 C24 C25 98.4(9) . .
C23 C24 H24A 112.1 . .
C25 C24 H24A 112.1 . .
C23 C24 H24B 112.1 . .
C25 C24 H24B 112.1 . .
H24A C24 H24B 109.7 . .
C26 C25 C21 101.5(9) . .
C26 C25 C24 111.1(9) . .
C21 C25 C24 104.5(9) . .
C26 C25 H25 113.0 . .
C21 C25 H25 113.0 . .
C24 C25 H25 113.0 . .
C27 C26 C35 124.1(10) . .
C27 C26 C25 110.4(9) . .
C35 C26 C25 120.4(10) . .
C27 C26 Ir2 67.8(6) . .
C35 C26 Ir2 119.3(7) . .
C25 C26 Ir2 101.1(7) . .
C26 C27 C28 107.5(10) . .
C26 C27 Ir2 73.1(6) . .
C28 C27 Ir2 112.5(6) . .
C26 C27 H27 118.4 . .
C28 C27 H27 118.4 . .
Ir2 C27 H27 118.4 . .
C27 C28 C21 99.7(9) . .
C27 C28 H28A 111.8 . .
C21 C28 H28A 111.8 . .
C27 C28 H28B 111.8 . .
C21 C28 H28B 111.8 . .
H28A C28 H28B 109.5 . .
C30 C29 C34 116.8(10) . .
C30 C29 C22 122.3(9) . .
C34 C29 C22 120.9(9) . .
C29 C30 C31 121.8(10) . .
C29 C30 H30 119.1 . .
C31 C30 H30 119.1 . .
C32 C31 C30 118.0(10) . .
C32 C31 H31 121.0 . .
C30 C31 H31 121.0 . .
F32 C32 C31 118.1(10) . .
F32 C32 C33 119.1(9) . .
C31 C32 C33 122.7(10) . .
C34 C33 C32 117.6(10) . .
C34 C33 H33 121.2 . .
C32 C33 H33 121.2 . .
C33 C34 C29 123.1(11) . .
C33 C34 H34 118.4 . .
C29 C34 H34 118.4 . .
C36 C35 C40 117.6(11) . .
C36 C35 C26 120.6(11) . .
C40 C35 C26 121.6(11) . .
C35 C36 C37 121.1(13) . .
C35 C36 H36 119.4 . .
C37 C36 H36 119.4 . .
C38 C37 C36 119.6(12) . .
C38 C37 H37 120.2 . .
C36 C37 H37 120.2 . .
C39 C38 F38 119.9(13) . .
C39 C38 C37 121.9(12) . .
F38 C38 C37 118.1(13) . .
C38 C39 C40 117.8(12) . .
C38 C39 H39 121.1 . .
C40 C39 H39 121.1 . .
C35 C40 C39 122.0(12) . .
C35 C40 H40 119.0 . .
C39 C40 H40 119.0 . .

loop_
_geom_bond_atom_site_label_1
_geom_bond_atom_site_label_2
_geom_bond_distance
_geom_bond_site_symmetry_2
Ir1 C3 2.094(11) .
Ir1 C7 2.104(9) .
Ir1 C6 2.142(10) .
Ir1 C2 2.147(10) .
Ir1 Cl1 2.395(3) .
Ir1 Cl1 2.407(2) 2_655
Ir1 Ir1 2.9094(7) 2_655
Ir1 C2-C3 2.004 .
Ir1 C6-C7 2.001 .
C1 C8 1.503(16) .
C1 C2 1.533(15) .
C1 C5 1.569(15) .
C1 H1 1.0000 .
C2 C3 1.391(15) .
C2 C9 1.495(15) .
C3 C4 1.524(15) .
C3 H3 1.0000 .
C4 C5 1.539(15) .
C4 H4A 0.9900 .
C4 H4B 0.9900 .
C5 C6 1.530(14) .
C5 H5 1.0000 .
C6 C7 1.417(15) .
C6 C15 1.475(16) .
C7 C8 1.517(14) .
C7 H7 1.0000 .
C8 H8A 0.9900 .
C8 H8B 0.9900 .
C9 C14 1.348(18) .
C9 C10 1.371(16) .
C10 C11 1.373(19) .
C10 H10 0.9500 .
C11 C12 1.338(19) .
C11 H11 0.9500 .
C12 C13 1.328(19) .
C12 F12 1.366(13) .
C13 C14 1.41(2) .
C13 H13 0.9500 .
C14 H14 0.9500 .
C15 C16 1.388(15) .
C15 C20 1.418(16) .
C16 C17 1.385(16) .
C16 H16 0.9500 .
C17 C18 1.375(17) .
C17 H17 0.9500 .
C18 C19 1.362(16) .
C18 F18 1.368(12) .
C19 C20 1.388(16) .
C19 H19 0.9500 .
C20 H20 0.9500 .
Ir2 C27 2.081(9) .
Ir2 C23 2.108(10) .
Ir2 C26 2.151(10) .
Ir2 C22 2.172(10) .
Ir2 Cl2 2.393(3) .
Ir2 Cl2 2.416(3) 2_565
Ir2 Ir2 2.9802(7) 2_565
Ir2 C22-C23 2.020 .
Ir2 C26-C27 1.994 .
C21 C28 1.535(16) .
C21 C25 1.549(15) .
C21 C22 1.557(15) .
C21 H21 1.0000 .
C22 C23 1.411(15) .
C22 C29 1.468(14) .
C23 C24 1.535(16) .
C23 H23 1.0000 .
C24 C25 1.553(14) .
C24 H24A 0.9900 .
C24 H24B 0.9900 .
C25 C26 1.521(14) .
C25 H25 1.0000 .
C26 C27 1.416(16) .
C26 C35 1.498(16) .
C27 C28 1.532(14) .
C27 H27 1.0000 .
C28 H28A 0.9900 .
C28 H28B 0.9900 .
C29 C30 1.378(15) .
C29 C34 1.416(15) .
C30 C31 1.409(16) .
C30 H30 0.9500 .
C31 C32 1.376(15) .
C31 H31 0.9500 .
C32 F32 1.370(12) .
C32 C33 1.383(15) .
C33 C34 1.368(17) .
C33 H33 0.9500 .
C34 H34 0.9500 .
C35 C36 1.377(17) .
C35 C40 1.383(17) .
C36 C37 1.391(18) .
C36 H36 0.9500 .
C37 C38 1.36(2) .
C37 H37 0.9500 .
C38 C39 1.356(19) .
C38 F38 1.358(14) .
C39 C40 1.410(17) .
C39 H39 0.9500 .
C40 H40 0.9500 .

loop_
_geom_torsion_atom_site_label_1
_geom_torsion_atom_site_label_2
_geom_torsion_atom_site_label_3
_geom_torsion_atom_site_label_4
_geom_torsion
C8 C1 C2 C3 -124.3(10)
C5 C1 C2 C3 -15.5(11)
C8 C1 C2 C9 79.1(12)
C5 C1 C2 C9 -172.0(9)
C8 C1 C2 Ir1 -53.0(9)
C5 C1 C2 Ir1 55.9(8)
C9 C2 C3 C4 145.4(10)
C1 C2 C3 C4 -11.0(12)
Ir1 C2 C3 C4 -106.6(8)
C9 C2 C3 Ir1 -108.0(10)
C1 C2 C3 Ir1 95.6(7)
C2 C3 C4 C5 32.6(10)
Ir1 C3 C4 C5 -46.6(8)
C3 C4 C5 C6 66.7(10)
C3 C4 C5 C1 -40.9(9)
C8 C1 C5 C6 35.9(10)
C2 C1 C5 C6 -78.7(9)
C8 C1 C5 C4 150.4(9)
C2 C1 C5 C4 35.8(10)
C4 C5 C6 C7 -124.4(10)
C1 C5 C6 C7 -14.4(10)
C4 C5 C6 C15 81.8(12)
C1 C5 C6 C15 -168.2(9)
C4 C5 C6 Ir1 -52.9(9)
C1 C5 C6 Ir1 57.1(8)
C15 C6 C7 C8 140.4(10)
C5 C6 C7 C8 -12.3(11)
Ir1 C6 C7 C8 -107.6(7)
C15 C6 C7 Ir1 -112.0(10)
C5 C6 C7 Ir1 95.4(7)
C2 C1 C8 C7 64.2(10)
C5 C1 C8 C7 -42.5(10)
C6 C7 C8 C1 34.6(10)
Ir1 C7 C8 C1 -43.0(10)
C3 C2 C9 C14 176.1(14)
C1 C2 C9 C14 -30.7(18)
Ir1 C2 C9 C14 95.3(14)
C3 C2 C9 C10 -12.3(17)
C1 C2 C9 C10 140.9(12)
Ir1 C2 C9 C10 -93.2(12)
C14 C9 C10 C11 -8(2)
C2 C9 C10 C11 -179.8(14)
C9 C10 C11 C12 2(3)
C10 C11 C12 C13 3(3)
C10 C11 C12 F12 179.7(14)
C11 C12 C13 C14 -3(3)
F12 C12 C13 C14 -179.8(17)
C10 C9 C14 C13 7(3)
C2 C9 C14 C13 179.5(16)
C12 C13 C14 C9 -2(3)
C7 C6 C15 C16 7.5(16)
C5 C6 C15 C16 156.9(9)
Ir1 C6 C15 C16 -76.2(12)
C7 C6 C15 C20 -169.5(10)
C5 C6 C15 C20 -20.1(15)
Ir1 C6 C15 C20 106.8(10)
C20 C15 C16 C17 -1.1(15)
C6 C15 C16 C17 -178.2(10)
C15 C16 C17 C18 1.9(16)
C16 C17 C18 C19 -2.4(17)
C16 C17 C18 F18 178.5(9)
F18 C18 C19 C20 -178.8(10)
C17 C18 C19 C20 2.0(17)
C18 C19 C20 C15 -1.2(16)
C16 C15 C20 C19 0.7(16)
C6 C15 C20 C19 177.9(10)
C28 C21 C22 C23 -125.8(10)
C25 C21 C22 C23 -17.2(11)
C28 C21 C22 C29 79.1(11)
C25 C21 C22 C29 -172.3(9)
C28 C21 C22 Ir2 -54.9(9)
C25 C21 C22 Ir2 53.7(9)
C29 C22 C23 C24 143.9(10)
C21 C22 C23 C24 -9.4(12)
Ir2 C22 C23 C24 -104.9(8)
C29 C22 C23 Ir2 -111.2(10)
C21 C22 C23 Ir2 95.5(8)
C22 C23 C24 C25 31.6(10)
Ir2 C23 C24 C25 -47.0(8)
C28 C21 C25 C26 32.1(10)
C22 C21 C25 C26 -78.8(10)
C28 C21 C25 C24 147.8(9)
C22 C21 C25 C24 36.9(10)
C23 C24 C25 C26 67.0(10)
C23 C24 C25 C21 -41.7(9)
C21 C25 C26 C27 -10.8(11)
C24 C25 C26 C27 -121.4(10)
C21 C25 C26 C35 -166.7(9)
C24 C25 C26 C35 82.7(12)
C21 C25 C26 Ir2 59.4(8)
C24 C25 C26 Ir2 -51.2(10)
C35 C26 C27 C28 139.9(10)
C25 C26 C27 C28 -14.9(11)
Ir2 C26 C27 C28 -108.9(7)
C35 C26 C27 Ir2 -111.2(10)
C25 C26 C27 Ir2 94.0(8)
C26 C27 C28 C21 34.1(10)
Ir2 C27 C28 C21 -44.4(10)
C25 C21 C28 C27 -40.3(10)
C22 C21 C28 C27 65.5(10)
C23 C22 C29 C30 20.4(16)
C21 C22 C29 C30 171.0(11)
Ir2 C22 C29 C30 -62.8(13)
C23 C22 C29 C34 -157.0(11)
C21 C22 C29 C34 -6.4(15)
Ir2 C22 C29 C34 119.8(10)
C34 C29 C30 C31 -1.4(17)
C22 C29 C30 C31 -178.9(10)
C29 C30 C31 C32 1.5(18)
C30 C31 C32 F32 177.6(10)
C30 C31 C32 C33 0.2(19)
F32 C32 C33 C34 -179.3(11)
C31 C32 C33 C34 -1.9(18)
C32 C33 C34 C29 2.0(18)
C30 C29 C34 C33 -0.4(17)
C22 C29 C34 C33 177.2(11)
C27 C26 C35 C36 -0.5(17)
C25 C26 C35 C36 151.9(11)
Ir2 C26 C35 C36 -82.3(13)
C27 C26 C35 C40 -175.0(11)
C25 C26 C35 C40 -22.6(16)
Ir2 C26 C35 C40 103.2(11)
C40 C35 C36 C37 -0.9(19)
C26 C35 C36 C37 -175.6(12)
C35 C36 C37 C38 1(2)
C36 C37 C38 C39 -1(2)
C36 C37 C38 F38 175.6(12)
F38 C38 C39 C40 -175.5(11)
C37 C38 C39 C40 1(2)
C36 C35 C40 C39 1.0(18)
C26 C35 C40 C39 175.6(11)
C38 C39 C40 C35 -1.2(19)
